data_4073276
loop_
_publ_author_name
'Miyake, Yoshihiro'
'Nomaguchi, Yohei'
'Yuki, Masahiro'
'Nishibayashi, Yoshiaki'

_publ_section_title
;
 Synthesis and Reactivity of Diphosphine-Bridged Diruthenium Complexes
;
_journal_issue 14
_journal_name_full Organometallics
_journal_page_first 3611
_journal_paper_doi 10.1021/om070216a
_journal_volume 26
_journal_year 2007
_chemical_formula_moiety 'C32 H58 Cl6 F6 O6 P4 S2 Ru2 '
_chemical_formula_sum 'C32 H58 Cl6 F6 O6 P4 Ru2 S2'
_chemical_formula_weight 1255.67
_space_group_IT_number 2
_symmetry_cell_setting triclinic
_symmetry_Int_Tables_number 2
_symmetry_space_group_name_Hall '-P 1'
_symmetry_space_group_name_H-M 'P -1'
_cell_angle_alpha 72.970(2)
_cell_angle_beta 78.2095(18)
_cell_angle_gamma 67.3295(12)
_cell_formula_units_Z 2
_cell_length_a 11.9463(2)
_cell_length_b 13.31420(10)
_cell_length_c 17.3660(5)
_cell_measurement_reflns_used 15374
_cell_measurement_temperature 173.1
_cell_measurement_theta_max 27.5
_cell_measurement_theta_min 2.0
_cell_volume 2423.86(9)
_computing_cell_refinement PROCESS-AUTO
_computing_data_collection PROCESS-AUTO
_computing_data_reduction CrystalStructure
_computing_publication_material 'CrystalStructure 3.7.0'
_computing_structure_refinement CRYSTALS
_computing_structure_solution 'DIRDIF99 (PATTY)'
_diffrn_detector_area_resol_mean 10.00
_diffrn_measured_fraction_theta_full 0.978
_diffrn_measured_fraction_theta_max 0.978
_diffrn_measurement_device_type 'Rigaku RAXIS-RAPID'
_diffrn_measurement_method \w
_diffrn_radiation_type 'Mo K\a'
_diffrn_radiation_wavelength 0.71069
_diffrn_reflns_av_R_equivalents 0.048
_diffrn_reflns_limit_h_max 15
_diffrn_reflns_limit_h_min -14
_diffrn_reflns_limit_k_max 17
_diffrn_reflns_limit_k_min -17
_diffrn_reflns_limit_l_max 22
_diffrn_reflns_limit_l_min -22
_diffrn_reflns_number 22169
_diffrn_reflns_theta_full 27.48
_diffrn_reflns_theta_max 27.48
_exptl_absorpt_coefficient_mu 1.234
_exptl_absorpt_correction_T_max 0.781
_exptl_absorpt_correction_T_min 0.482
_exptl_absorpt_correction_type multi-scan
_exptl_absorpt_process_details
;
    Higashi, T. (1995). Program for Absorption Correction.
    Rigaku Corporation, Tokyo, Japan.
;
_exptl_crystal_colour brown
_exptl_crystal_density_diffrn 1.720
_exptl_crystal_density_method 'not measured'
_exptl_crystal_description platelet
_exptl_crystal_F_000 1268.00
_exptl_crystal_size_max 0.30
_exptl_crystal_size_mid 0.20
_exptl_crystal_size_min 0.20
_refine_diff_density_max 1.49
_refine_diff_density_min -1.07
_refine_ls_extinction_method none
_refine_ls_goodness_of_fit_ref 1.036
_refine_ls_hydrogen_treatment refall
_refine_ls_number_parameters 581
_refine_ls_number_reflns 10858
_refine_ls_R_factor_gt 0.0472
_refine_ls_shift/su_max 0.0000
_refine_ls_structure_factor_coef Fsqd
_refine_ls_weighting_details 'w = 1/[0.0007Fo^2^ + 1.0000\s(Fo^2^)]/(4Fo^2^)'
_refine_ls_weighting_scheme calc
_refine_ls_wR_factor_ref 0.1157
_reflns_number_gt 7099
_reflns_number_total 10868
_reflns_threshold_expression F^2^>2.0\s(F^2^)
_cod_data_source_file om070216asi20070308_013450.cif
_cod_data_source_block '_compound5________________'
_cod_original_cell_volume 2423.86(8)
_cod_original_formula_sum 'C32 H58 Cl6 F6 O6 P4 S2 Ru2 '
_cod_database_code 4073276

loop_
_symmetry_equiv_pos_site_id
_symmetry_equiv_pos_as_xyz
1 +X,+Y,+Z
2 -X,-Y,-Z

loop_
_atom_site_label
_atom_site_type_symbol
_atom_site_fract_x
_atom_site_fract_y
_atom_site_fract_z
_atom_site_U_iso_or_equiv
_atom_site_adp_type
_atom_site_occupancy
_atom_site_symmetry_multiplicity
_atom_site_calc_flag
_atom_site_refinement_flags
Ru(1) Ru 0.05007(3) 0.35721(3) 0.24866(2) 0.02869(9) Uani 1.00 1 d .
Ru(2) Ru -0.04394(3) 0.09810(3) 0.23928(2) 0.02985(9) Uani 1.00 1 d .
Cl(1) Cl -0.04700(11) 0.48509(10) 0.13186(6) 0.0454(3) Uani 1.00 1 d .
Cl(2) Cl 0.05947(10) 0.16692(9) 0.30906(6) 0.0327(2) Uani 1.00 1 d .
Cl(3) Cl 0.72257(14) 0.77825(12) 0.13931(10) 0.0688(4) Uani 1.00 1 d .
Cl(4) Cl 0.49611(16) 0.87048(18) 0.23362(12) 0.0930(6) Uani 1.00 1 d .
Cl(5) Cl 0.68680(16) 0.79719(14) 0.41022(12) 0.0826(6) Uani 1.00 1 d .
Cl(6) Cl 0.4259(2) 0.8804(2) 0.45007(18) 0.1379(9) Uani 1.00 1 d .
S(1) S 0.28526(12) 0.51243(11) 0.41225(8) 0.0464(3) Uani 1.00 1 d .
S(2) S 0.61180(12) 0.20106(11) 0.01814(8) 0.0429(3) Uani 1.00 1 d .
P(1) P 0.15861(11) 0.26080(10) 0.14512(6) 0.0364(3) Uani 1.00 1 d .
P(2) P 0.05489(12) 0.16744(10) 0.12001(6) 0.0372(3) Uani 1.00 1 d .
P(3) P -0.15781(11) 0.37266(10) 0.28971(8) 0.0366(3) Uani 1.00 1 d .
P(4) P -0.20576(11) 0.26390(10) 0.23509(8) 0.0366(3) Uani 1.00 1 d .
F(1) F 0.6021(4) 0.4058(3) -0.0398(2) 0.1085(17) Uani 1.00 1 d .
F(2) F 0.4425(3) 0.3778(3) -0.0512(2) 0.1121(14) Uani 1.00 1 d .
F(3) F 0.6032(3) 0.3271(3) -0.1283(2) 0.0955(13) Uani 1.00 1 d .
F(4) F 0.4993(2) 0.5187(3) 0.4153(2) 0.0723(11) Uani 1.00 1 d .
F(5) F 0.3520(3) 0.6752(3) 0.4137(2) 0.0911(14) Uani 1.00 1 d .
F(6) F 0.4179(3) 0.6134(3) 0.3064(2) 0.0915(12) Uani 1.00 1 d .
O(1) O 0.5577(3) 0.2294(3) 0.0938(2) 0.0655(12) Uani 1.00 1 d .
O(2) O 0.5640(4) 0.1335(3) -0.0048(2) 0.0810(16) Uani 1.00 1 d .
O(3) O 0.7419(3) 0.1686(3) 0.0048(2) 0.0666(12) Uani 1.00 1 d .
O(4) O 0.1817(3) 0.5924(3) 0.3730(2) 0.0701(13) Uani 1.00 1 d .
O(5) O 0.2688(3) 0.4896(3) 0.4985(2) 0.0629(12) Uani 1.00 1 d .
O(6) O 0.3496(4) 0.4155(3) 0.3803(2) 0.0751(15) Uani 1.00 1 d .
C(1) C 0.2026(4) 0.3217(3) 0.3201(2) 0.0372(13) Uani 1.00 1 d .
C(2) C 0.0875(4) 0.3747(3) 0.3629(2) 0.0353(12) Uani 1.00 1 d .
C(3) C 0.0345(4) 0.4848(3) 0.3152(2) 0.0338(12) Uani 1.00 1 d .
C(4) C 0.1159(4) 0.4996(3) 0.2441(2) 0.0340(12) Uani 1.00 1 d .
C(5) C 0.2207(4) 0.4002(3) 0.2477(2) 0.0351(12) Uani 1.00 1 d .
C(6) C 0.2948(4) 0.2121(4) 0.3555(3) 0.0468(15) Uani 1.00 1 d .
C(7) C 0.0506(4) 0.3297(4) 0.4495(2) 0.0485(15) Uani 1.00 1 d .
C(8) C -0.0722(4) 0.5765(4) 0.3400(3) 0.0466(15) Uani 1.00 1 d .
C(9) C 0.1012(5) 0.6066(4) 0.1826(3) 0.0533(17) Uani 1.00 1 d .
C(10) C 0.3367(4) 0.3934(4) 0.1946(3) 0.0508(16) Uani 1.00 1 d .
C(11) C -0.1546(4) -0.0070(3) 0.2605(2) 0.0384(13) Uani 1.00 1 d .
C(12) C -0.1148(4) -0.0201(3) 0.3363(2) 0.0383(13) Uani 1.00 1 d .
C(13) C 0.0149(4) -0.0668(3) 0.3276(2) 0.0387(13) Uani 1.00 1 d .
C(14) C 0.0574(4) -0.0858(3) 0.2492(2) 0.0370(13) Uani 1.00 1 d .
C(15) C -0.0490(4) -0.0466(3) 0.2065(2) 0.0365(12) Uani 1.00 1 d .
C(16) C -0.2806(4) 0.0179(4) 0.2425(3) 0.0493(15) Uani 1.00 1 d .
C(17) C -0.1928(5) -0.0038(4) 0.4149(3) 0.0530(16) Uani 1.00 1 d .
C(18) C 0.0940(4) -0.0983(4) 0.3941(3) 0.0494(15) Uani 1.00 1 d .
C(19) C 0.1846(4) -0.1538(4) 0.2242(3) 0.0498(15) Uani 1.00 1 d .
C(20) C -0.0496(5) -0.0633(4) 0.1248(3) 0.0534(17) Uani 1.00 1 d .
C(21) C 0.2051(5) 0.3403(4) 0.0482(2) 0.0546(17) Uani 1.00 1 d .
C(22) C 0.3011(4) 0.1482(4) 0.1721(3) 0.0511(16) Uani 1.00 1 d .
C(23) C -0.1947(4) 0.3207(5) 0.3970(3) 0.0553(17) Uani 1.00 1 d .
C(24) C -0.2768(4) 0.5090(4) 0.2692(4) 0.0608(18) Uani 1.00 1 d .
C(25) C 0.1766(5) 0.0686(4) 0.0696(3) 0.0565(17) Uani 1.00 1 d .
C(26) C -0.0189(5) 0.2623(4) 0.0307(2) 0.0543(17) Uani 1.00 1 d .
C(27) C -0.3483(4) 0.2602(4) 0.2959(3) 0.0558(17) Uani 1.00 1 d .
C(28) C -0.2733(4) 0.3609(4) 0.1450(3) 0.0570(17) Uani 1.00 1 d .
C(29) C 0.5623(5) 0.3322(5) -0.0541(3) 0.0585(18) Uani 1.00 1 d .
C(30) C 0.3927(4) 0.5843(4) 0.3861(3) 0.0524(16) Uani 1.00 1 d .
C(31) C 0.5776(5) 0.8814(5) 0.1366(3) 0.067(2) Uani 1.00 1 d .
C(32) C 0.5556(5) 0.7652(5) 0.4437(4) 0.078(2) Uani 1.00 1 d .
H(1) H 0.2643 0.1829 0.4089 0.058 Uiso 1.00 1 c R
H(2) H 0.3683 0.2229 0.3572 0.058 Uiso 1.00 1 c R
H(3) H 0.3105 0.1609 0.3230 0.058 Uiso 1.00 1 c R
H(4) H -0.0242 0.3816 0.4668 0.059 Uiso 1.00 1 c R
H(5) H 0.1120 0.3185 0.4815 0.059 Uiso 1.00 1 c R
H(6) H 0.0406 0.2604 0.4553 0.059 Uiso 1.00 1 c R
H(7) H -0.0824 0.6433 0.2986 0.059 Uiso 1.00 1 c R
H(8) H -0.0597 0.5879 0.3887 0.060 Uiso 1.00 1 c R
H(9) H -0.1433 0.5571 0.3488 0.060 Uiso 1.00 1 c R
H(10) H 0.1691 0.5969 0.1424 0.069 Uiso 1.00 1 c R
H(11) H 0.0966 0.6626 0.2080 0.069 Uiso 1.00 1 c R
H(12) H 0.0284 0.6290 0.1581 0.069 Uiso 1.00 1 c R
H(13) H 0.3971 0.3224 0.2122 0.066 Uiso 1.00 1 c R
H(14) H 0.3632 0.4509 0.1974 0.066 Uiso 1.00 1 c R
H(15) H 0.3240 0.4027 0.1404 0.066 Uiso 1.00 1 c R
H(16) H -0.3369 0.0374 0.2876 0.062 Uiso 1.00 1 c R
H(17) H -0.2856 -0.0464 0.2322 0.062 Uiso 1.00 1 c R
H(18) H -0.2995 0.0785 0.1962 0.062 Uiso 1.00 1 c R
H(19) H -0.1419 -0.0226 0.4562 0.062 Uiso 1.00 1 c R
H(20) H -0.2405 -0.0508 0.4296 0.062 Uiso 1.00 1 c R
H(21) H -0.2451 0.0722 0.4084 0.062 Uiso 1.00 1 c R
H(22) H 0.1773 -0.1287 0.3743 0.060 Uiso 1.00 1 c R
H(23) H 0.0732 -0.1525 0.4380 0.060 Uiso 1.00 1 c R
H(24) H 0.0816 -0.0336 0.4121 0.060 Uiso 1.00 1 c R
H(25) H 0.1901 -0.1603 0.1704 0.060 Uiso 1.00 1 c R
H(26) H 0.2063 -0.2262 0.2597 0.060 Uiso 1.00 1 c R
H(27) H 0.2387 -0.1181 0.2266 0.061 Uiso 1.00 1 c R
H(28) H -0.1314 -0.0407 0.1134 0.069 Uiso 1.00 1 c R
H(29) H -0.0088 -0.1401 0.1246 0.069 Uiso 1.00 1 c R
H(30) H -0.0089 -0.0195 0.0847 0.069 Uiso 1.00 1 c R
H(31) H 0.1429 0.3663 0.0133 0.073 Uiso 1.00 1 c R
H(32) H 0.2784 0.2938 0.0246 0.073 Uiso 1.00 1 c R
H(33) H 0.2183 0.4025 0.0559 0.073 Uiso 1.00 1 c R
H(34) H 0.3658 0.1772 0.1578 0.062 Uiso 1.00 1 c R
H(35) H 0.3171 0.0920 0.1439 0.062 Uiso 1.00 1 c R
H(36) H 0.2948 0.1167 0.2288 0.063 Uiso 1.00 1 c R
H(37) H -0.1841 0.2436 0.4076 0.073 Uiso 1.00 1 c R
H(38) H -0.2771 0.3617 0.4125 0.073 Uiso 1.00 1 c R
H(39) H -0.1423 0.3297 0.4269 0.073 Uiso 1.00 1 c R
H(40) H -0.2919 0.5425 0.3134 0.072 Uiso 1.00 1 c R
H(41) H -0.3492 0.5007 0.2621 0.071 Uiso 1.00 1 c R
H(42) H -0.2515 0.5553 0.2213 0.072 Uiso 1.00 1 c R
H(43) H 0.2238 0.1068 0.0303 0.071 Uiso 1.00 1 c R
H(44) H 0.2272 0.0123 0.1084 0.071 Uiso 1.00 1 c R
H(45) H 0.1426 0.0348 0.0437 0.071 Uiso 1.00 1 c R
H(46) H -0.0242 0.2199 -0.0031 0.069 Uiso 1.00 1 c R
H(47) H 0.0277 0.3081 0.0016 0.069 Uiso 1.00 1 c R
H(48) H -0.0985 0.3083 0.0470 0.069 Uiso 1.00 1 c R
H(49) H -0.3978 0.2492 0.2650 0.067 Uiso 1.00 1 c R
H(50) H -0.3901 0.3292 0.3115 0.067 Uiso 1.00 1 c R
H(51) H -0.3315 0.2005 0.3429 0.067 Uiso 1.00 1 c R
H(52) H -0.2339 0.4146 0.1238 0.068 Uiso 1.00 1 c R
H(53) H -0.3576 0.3980 0.1585 0.068 Uiso 1.00 1 c R
H(54) H -0.2636 0.3208 0.1055 0.068 Uiso 1.00 1 c R
H(55) H 0.5856 0.9532 0.1183 0.084 Uiso 1.00 1 c R
H(56) H 0.5342 0.8725 0.1003 0.084 Uiso 1.00 1 c R
H(57) H 0.5459 0.7288 0.4072 0.092 Uiso 1.00 1 c R
H(58) H 0.5645 0.7158 0.4959 0.092 Uiso 1.00 1 c R

loop_
_atom_site_aniso_label
_atom_site_aniso_U_11
_atom_site_aniso_U_22
_atom_site_aniso_U_33
_atom_site_aniso_U_12
_atom_site_aniso_U_13
_atom_site_aniso_U_23
Ru(1) 0.02958(19) 0.03105(19) 0.02734(19) -0.01327(16) -0.00307(13) -0.00589(14)
Ru(2) 0.0333(2) 0.03043(19) 0.0284(2) -0.01479(16) -0.00567(14) -0.00400(14)
Cl(1) 0.0513(7) 0.0437(6) 0.0404(6) -0.0180(5) -0.0169(5) 0.0011(5)
Cl(2) 0.0379(5) 0.0335(5) 0.0291(5) -0.0161(4) -0.0067(4) -0.0038(4)
Cl(3) 0.0760(10) 0.0669(9) 0.0587(9) -0.0257(8) -0.0024(7) -0.0102(7)
Cl(4) 0.0544(9) 0.1084(14) 0.0877(13) -0.0177(9) -0.0051(9) 0.0019(11)
Cl(5) 0.0808(11) 0.0787(11) 0.0908(13) -0.0431(9) -0.0256(9) 0.0085(9)
Cl(6) 0.1125(18) 0.1142(18) 0.132(2) 0.0094(14) 0.0257(15) -0.0426(16)
S(1) 0.0475(7) 0.0513(7) 0.0494(7) -0.0230(6) -0.0062(6) -0.0164(6)
S(2) 0.0468(7) 0.0429(6) 0.0420(7) -0.0168(5) -0.0125(5) -0.0074(5)
P(1) 0.0405(6) 0.0402(6) 0.0321(6) -0.0197(5) 0.0015(5) -0.0095(5)
P(2) 0.0490(7) 0.0399(6) 0.0290(6) -0.0237(5) -0.0022(5) -0.0073(5)
P(3) 0.0308(6) 0.0367(6) 0.0451(7) -0.0133(5) -0.0012(5) -0.0135(5)
P(4) 0.0316(6) 0.0362(6) 0.0440(7) -0.0132(5) -0.0089(5) -0.0069(5)
F(1) 0.149(4) 0.061(2) 0.117(3) -0.058(2) 0.006(3) -0.008(2)
F(2) 0.050(2) 0.097(3) 0.115(3) 0.001(2) -0.003(2) 0.043(2)
F(3) 0.105(3) 0.101(3) 0.042(2) -0.012(2) 0.002(2) 0.002(2)
F(4) 0.0381(17) 0.102(2) 0.071(2) -0.0198(18) -0.0134(16) -0.011(2)
F(5) 0.073(2) 0.071(2) 0.155(4) -0.041(2) -0.005(2) -0.046(2)
F(6) 0.053(2) 0.111(3) 0.064(2) -0.018(2) 0.0051(18) 0.024(2)
O(1) 0.068(2) 0.079(2) 0.042(2) -0.024(2) 0.0006(19) -0.008(2)
O(2) 0.112(3) 0.060(2) 0.091(3) -0.046(2) -0.042(2) -0.004(2)
O(3) 0.042(2) 0.077(2) 0.068(2) -0.004(2) -0.0105(19) -0.019(2)
O(4) 0.044(2) 0.075(2) 0.095(3) -0.022(2) -0.027(2) -0.010(2)
O(5) 0.068(2) 0.067(2) 0.053(2) -0.032(2) 0.0123(19) -0.015(2)
O(6) 0.095(3) 0.065(2) 0.076(3) -0.021(2) -0.016(2) -0.036(2)
C(1) 0.041(2) 0.040(2) 0.037(2) -0.018(2) -0.013(2) -0.007(2)
C(2) 0.038(2) 0.045(2) 0.030(2) -0.021(2) -0.0061(19) -0.007(2)
C(3) 0.038(2) 0.036(2) 0.035(2) -0.016(2) -0.004(2) -0.015(2)
C(4) 0.041(2) 0.035(2) 0.035(2) -0.022(2) -0.008(2) -0.006(2)
C(5) 0.039(2) 0.040(2) 0.034(2) -0.020(2) -0.003(2) -0.012(2)
C(6) 0.044(2) 0.045(2) 0.056(3) -0.015(2) -0.019(2) -0.009(2)
C(7) 0.055(3) 0.059(3) 0.034(2) -0.028(2) -0.007(2) -0.001(2)
C(8) 0.045(2) 0.046(2) 0.056(3) -0.015(2) -0.008(2) -0.023(2)
C(9) 0.069(3) 0.045(2) 0.058(3) -0.034(2) -0.016(2) -0.003(2)
C(10) 0.044(2) 0.065(3) 0.055(3) -0.031(2) -0.002(2) -0.017(2)
C(11) 0.046(2) 0.037(2) 0.039(2) -0.027(2) -0.010(2) 0.001(2)
C(12) 0.049(2) 0.030(2) 0.037(2) -0.022(2) -0.003(2) 0.000(2)
C(13) 0.046(2) 0.031(2) 0.039(2) -0.015(2) -0.013(2) -0.000(2)
C(14) 0.048(2) 0.029(2) 0.038(2) -0.019(2) -0.008(2) -0.003(2)
C(15) 0.051(2) 0.028(2) 0.036(2) -0.017(2) -0.012(2) -0.0062(19)
C(16) 0.046(2) 0.053(3) 0.058(3) -0.028(2) -0.011(2) -0.007(2)
C(17) 0.060(3) 0.054(3) 0.040(3) -0.022(2) -0.004(2) -0.003(2)
C(18) 0.054(3) 0.044(2) 0.052(3) -0.019(2) -0.026(2) 0.005(2)
C(19) 0.052(3) 0.038(2) 0.062(3) -0.013(2) -0.014(2) -0.012(2)
C(20) 0.075(3) 0.045(3) 0.052(3) -0.029(2) -0.016(2) -0.011(2)
C(21) 0.070(3) 0.072(3) 0.041(3) -0.050(3) 0.010(2) -0.018(2)
C(22) 0.043(2) 0.051(3) 0.062(3) -0.013(2) -0.002(2) -0.024(2)
C(23) 0.054(3) 0.084(4) 0.045(3) -0.042(3) 0.014(2) -0.029(3)
C(24) 0.035(2) 0.044(3) 0.099(5) -0.009(2) -0.001(2) -0.022(3)
C(25) 0.076(3) 0.054(3) 0.046(3) -0.031(3) 0.018(2) -0.028(2)
C(26) 0.072(3) 0.066(3) 0.035(2) -0.039(3) -0.012(2) 0.000(2)
C(27) 0.031(2) 0.049(3) 0.089(4) -0.015(2) -0.005(2) -0.017(3)
C(28) 0.053(3) 0.048(3) 0.069(3) -0.011(2) -0.031(2) -0.004(2)
C(29) 0.049(3) 0.057(3) 0.058(3) -0.018(2) 0.002(2) -0.003(2)
C(30) 0.041(2) 0.058(3) 0.050(3) -0.014(2) -0.003(2) -0.007(2)
C(31) 0.090(4) 0.063(3) 0.056(3) -0.037(3) -0.025(3) -0.001(3)
C(32) 0.067(4) 0.068(4) 0.094(5) -0.024(3) -0.014(3) -0.006(3)

loop_
_atom_type_symbol
_atom_type_description
_atom_type_scat_dispersion_real
_atom_type_scat_dispersion_imag
_atom_type_scat_source
C C 0.003 0.002
;
International Tables for Crystallography
(1992, Vol. C, Tables 4.2.6.8 and 6.1.1.4)
;
H H 0.000 0.000
;
International Tables for Crystallography
(1992, Vol. C, Table 6.1.1.4)
;
Ru Ru -1.259 0.836
;
International Tables for Crystallography
(1992, Vol. C, Tables 4.2.6.8 and 6.1.1.4)
;
P P 0.102 0.094
;
International Tables for Crystallography
(1992, Vol. C, Tables 4.2.6.8 and 6.1.1.4)
;
F F 0.017 0.010
;
International Tables for Crystallography
(1992, Vol. C, Tables 4.2.6.8 and 6.1.1.4)
;
S S 0.125 0.123
;
International Tables for Crystallography
(1992, Vol. C, Tables 4.2.6.8 and 6.1.1.4)
;
O O 0.011 0.006
;
International Tables for Crystallography
(1992, Vol. C, Tables 4.2.6.8 and 6.1.1.4)
;
Cl Cl 0.148 0.159
;
International Tables for Crystallography
(1992, Vol. C, Tables 4.2.6.8 and 6.1.1.4)
;

loop_
_geom_angle_atom_site_label_1
_geom_angle_atom_site_label_2
_geom_angle_atom_site_label_3
_geom_angle
Cl(1) Ru(1) Cl(2) 128.86(5)
Cl(1) Ru(1) P(1) 78.54(3)
Cl(1) Ru(1) P(3) 78.36(4)
Cl(1) Ru(1) C(1) 141.01(12)
Cl(1) Ru(1) C(2) 134.97(11)
Cl(1) Ru(1) C(3) 97.94(10)
Cl(1) Ru(1) C(4) 82.98(11)
Cl(1) Ru(1) C(5) 105.24(10)
Cl(2) Ru(1) P(1) 76.23(3)
Cl(2) Ru(1) P(3) 75.90(4)
Cl(2) Ru(1) C(1) 87.28(13)
Cl(2) Ru(1) C(2) 91.56(12)
Cl(2) Ru(1) C(3) 126.21(10)
Cl(2) Ru(1) C(4) 147.86(11)
Cl(2) Ru(1) C(5) 117.54(10)
P(1) Ru(1) P(3) 118.48(5)
P(1) Ru(1) C(1) 100.35(12)
P(1) Ru(1) C(2) 137.63(10)
P(1) Ru(1) C(3) 147.22(12)
P(1) Ru(1) C(4) 111.37(11)
P(1) Ru(1) C(5) 88.25(12)
P(3) Ru(1) C(1) 131.46(11)
P(3) Ru(1) C(2) 96.63(12)
P(3) Ru(1) C(3) 92.09(12)
P(3) Ru(1) C(4) 121.14(10)
P(3) Ru(1) C(5) 152.98(12)
C(1) Ru(1) C(2) 37.84(15)
C(1) Ru(1) C(3) 62.05(16)
C(1) Ru(1) C(4) 60.84(16)
C(1) Ru(1) C(5) 36.26(15)
C(2) Ru(1) C(3) 37.11(15)
C(2) Ru(1) C(4) 61.26(17)
C(2) Ru(1) C(5) 61.47(17)
C(3) Ru(1) C(4) 36.48(15)
C(3) Ru(1) C(5) 60.93(16)
C(4) Ru(1) C(5) 36.01(14)
Cl(2) Ru(2) P(2) 88.03(4)
Cl(2) Ru(2) P(4) 88.15(4)
Cl(2) Ru(2) C(11) 142.56(13)
Cl(2) Ru(2) C(12) 104.83(15)
Cl(2) Ru(2) C(13) 88.83(16)
Cl(2) Ru(2) C(14) 108.68(15)
Cl(2) Ru(2) C(15) 146.63(12)
P(2) Ru(2) P(4) 93.64(4)
P(2) Ru(2) C(11) 128.63(14)
P(2) Ru(2) C(12) 160.12(13)
P(2) Ru(2) C(13) 130.37(11)
P(2) Ru(2) C(14) 99.04(11)
P(2) Ru(2) C(15) 97.63(12)
P(4) Ru(2) C(11) 95.72(11)
P(4) Ru(2) C(12) 101.73(11)
P(4) Ru(2) C(13) 135.73(12)
P(4) Ru(2) C(14) 159.14(15)
P(4) Ru(2) C(15) 123.99(13)
C(11) Ru(2) C(12) 37.9(2)
C(11) Ru(2) C(13) 62.79(19)
C(11) Ru(2) C(14) 63.43(17)
C(11) Ru(2) C(15) 38.16(17)
C(12) Ru(2) C(13) 37.40(17)
C(12) Ru(2) C(14) 62.75(16)
C(12) Ru(2) C(15) 63.31(18)
C(13) Ru(2) C(14) 36.84(17)
C(13) Ru(2) C(15) 62.52(19)
C(14) Ru(2) C(15) 37.98(19)
Ru(1) Cl(2) Ru(2) 114.10(4)
O(4) S(1) O(5) 115.0(2)
O(4) S(1) O(6) 116.1(3)
O(4) S(1) C(30) 103.2(2)
O(5) S(1) O(6) 114.4(2)
O(5) S(1) C(30) 103.0(3)
O(6) S(1) C(30) 102.4(2)
O(1) S(2) O(2) 114.7(2)
O(1) S(2) O(3) 115.5(2)
O(1) S(2) C(29) 103.3(2)
O(2) S(2) O(3) 114.5(2)
O(2) S(2) C(29) 103.6(3)
O(3) S(2) C(29) 102.8(2)
Ru(1) P(1) P(2) 111.16(5)
Ru(1) P(1) C(21) 118.6(2)
Ru(1) P(1) C(22) 114.7(2)
P(2) P(1) C(21) 107.0(2)
P(2) P(1) C(22) 101.3(2)
C(21) P(1) C(22) 102.3(2)
Ru(2) P(2) P(1) 108.88(6)
Ru(2) P(2) C(25) 118.24(17)
Ru(2) P(2) C(26) 125.21(19)
P(1) P(2) C(25) 100.3(2)
P(1) P(2) C(26) 102.6(2)
C(25) P(2) C(26) 98.0(2)
Ru(1) P(3) P(4) 110.06(6)
Ru(1) P(3) C(23) 115.57(19)
Ru(1) P(3) C(24) 119.54(19)
P(4) P(3) C(23) 102.0(2)
P(4) P(3) C(24) 106.1(2)
C(23) P(3) C(24) 101.7(2)
Ru(2) P(4) P(3) 108.47(6)
Ru(2) P(4) C(27) 118.32(17)
Ru(2) P(4) C(28) 126.19(18)
P(3) P(4) C(27) 101.0(2)
P(3) P(4) C(28) 102.6(2)
C(27) P(4) C(28) 96.6(2)
Ru(1) C(1) C(2) 70.3(2)
Ru(1) C(1) C(5) 74.9(3)
Ru(1) C(1) C(6) 129.5(4)
C(2) C(1) C(5) 108.1(3)
C(2) C(1) C(6) 124.1(3)
C(5) C(1) C(6) 126.8(3)
Ru(1) C(2) C(1) 71.9(3)
Ru(1) C(2) C(3) 72.9(3)
Ru(1) C(2) C(7) 132.2(4)
C(1) C(2) C(3) 107.7(3)
C(1) C(2) C(7) 123.6(3)
C(3) C(2) C(7) 127.0(3)
Ru(1) C(3) C(2) 70.0(3)
Ru(1) C(3) C(4) 73.2(3)
Ru(1) C(3) C(8) 131.2(4)
C(2) C(3) C(4) 107.6(3)
C(2) C(3) C(8) 127.2(3)
C(4) C(3) C(8) 124.2(3)
Ru(1) C(4) C(3) 70.3(3)
Ru(1) C(4) C(5) 72.9(3)
Ru(1) C(4) C(9) 129.5(4)
C(3) C(4) C(5) 108.9(3)
C(3) C(4) C(9) 124.8(3)
C(5) C(4) C(9) 125.7(4)
Ru(1) C(5) C(1) 68.8(3)
Ru(1) C(5) C(4) 71.1(3)
Ru(1) C(5) C(10) 136.2(4)
C(1) C(5) C(4) 107.6(3)
C(1) C(5) C(10) 127.0(3)
C(4) C(5) C(10) 124.0(4)
Ru(2) C(11) C(12) 72.4(3)
Ru(2) C(11) C(15) 71.1(3)
Ru(2) C(11) C(16) 132.3(3)
C(12) C(11) C(15) 108.0(4)
C(12) C(11) C(16) 128.0(4)
C(15) C(11) C(16) 122.7(5)
Ru(2) C(12) C(11) 69.7(2)
Ru(2) C(12) C(13) 71.5(2)
Ru(2) C(12) C(17) 130.2(3)
C(11) C(12) C(13) 107.0(4)
C(11) C(12) C(17) 127.6(4)
C(13) C(12) C(17) 124.9(4)
Ru(2) C(13) C(12) 71.1(2)
Ru(2) C(13) C(14) 72.4(2)
Ru(2) C(13) C(18) 126.2(4)
C(12) C(13) C(14) 110.0(4)
C(12) C(13) C(18) 124.7(4)
C(14) C(13) C(18) 125.2(4)
Ru(2) C(14) C(13) 70.7(2)
Ru(2) C(14) C(15) 68.8(2)
Ru(2) C(14) C(19) 134.3(3)
C(13) C(14) C(15) 106.5(3)
C(13) C(14) C(19) 124.5(4)
C(15) C(14) C(19) 127.9(4)
Ru(2) C(15) C(11) 70.8(3)
Ru(2) C(15) C(14) 73.2(3)
Ru(2) C(15) C(20) 129.8(3)
C(11) C(15) C(14) 108.4(4)
C(11) C(15) C(20) 125.5(5)
C(14) C(15) C(20) 125.3(4)
S(2) C(29) F(1) 110.3(4)
S(2) C(29) F(2) 112.6(4)
S(2) C(29) F(3) 114.2(4)
F(1) C(29) F(2) 106.8(5)
F(1) C(29) F(3) 105.3(5)
F(2) C(29) F(3) 107.1(5)
S(1) C(30) F(4) 111.4(3)
S(1) C(30) F(5) 111.9(3)
S(1) C(30) F(6) 111.2(5)
F(4) C(30) F(5) 108.0(5)
F(4) C(30) F(6) 105.9(3)
F(5) C(30) F(6) 108.2(4)
Cl(3) C(31) Cl(4) 110.6(3)
Cl(5) C(32) Cl(6) 113.7(4)
C(1) C(6) H(1) 109.5
C(1) C(6) H(2) 109.5
C(1) C(6) H(3) 109.5
H(1) C(6) H(2) 109.5
H(1) C(6) H(3) 109.5
H(2) C(6) H(3) 109.5
C(2) C(7) H(4) 109.5
C(2) C(7) H(5) 109.4
C(2) C(7) H(6) 109.5
H(4) C(7) H(5) 109.5
H(4) C(7) H(6) 109.5
H(5) C(7) H(6) 109.5
C(3) C(8) H(7) 109.5
C(3) C(8) H(8) 109.5
C(3) C(8) H(9) 109.5
H(7) C(8) H(8) 109.5
H(7) C(8) H(9) 109.5
H(8) C(8) H(9) 109.5
C(4) C(9) H(10) 109.5
C(4) C(9) H(11) 109.5
C(4) C(9) H(12) 109.5
H(10) C(9) H(11) 109.5
H(10) C(9) H(12) 109.5
H(11) C(9) H(12) 109.5
C(5) C(10) H(13) 109.5
C(5) C(10) H(14) 109.5
C(5) C(10) H(15) 109.5
H(13) C(10) H(14) 109.5
H(13) C(10) H(15) 109.5
H(14) C(10) H(15) 109.5
C(11) C(16) H(16) 109.5
C(11) C(16) H(17) 109.5
C(11) C(16) H(18) 109.5
H(16) C(16) H(17) 109.5
H(16) C(16) H(18) 109.5
H(17) C(16) H(18) 109.5
C(12) C(17) H(19) 109.5
C(12) C(17) H(20) 109.5
C(12) C(17) H(21) 109.5
H(19) C(17) H(20) 109.5
H(19) C(17) H(21) 109.5
H(20) C(17) H(21) 109.5
C(13) C(18) H(22) 109.5
C(13) C(18) H(23) 109.5
C(13) C(18) H(24) 109.5
H(22) C(18) H(23) 109.5
H(22) C(18) H(24) 109.5
H(23) C(18) H(24) 109.5
C(14) C(19) H(25) 109.5
C(14) C(19) H(26) 109.5
C(14) C(19) H(27) 109.5
H(25) C(19) H(26) 109.5
H(25) C(19) H(27) 109.5
H(26) C(19) H(27) 109.5
C(15) C(20) H(28) 109.5
C(15) C(20) H(29) 109.5
C(15) C(20) H(30) 109.5
H(28) C(20) H(29) 109.5
H(28) C(20) H(30) 109.5
H(29) C(20) H(30) 109.5
P(1) C(21) H(31) 109.5
P(1) C(21) H(32) 109.5
P(1) C(21) H(33) 109.5
H(31) C(21) H(32) 109.5
H(31) C(21) H(33) 109.5
H(32) C(21) H(33) 109.5
P(1) C(22) H(34) 109.5
P(1) C(22) H(35) 109.5
P(1) C(22) H(36) 109.5
H(34) C(22) H(35) 109.5
H(34) C(22) H(36) 109.5
H(35) C(22) H(36) 109.5
P(3) C(23) H(37) 109.5
P(3) C(23) H(38) 109.5
P(3) C(23) H(39) 109.5
H(37) C(23) H(38) 109.5
H(37) C(23) H(39) 109.5
H(38) C(23) H(39) 109.5
P(3) C(24) H(40) 109.5
P(3) C(24) H(41) 109.5
P(3) C(24) H(42) 109.5
H(40) C(24) H(41) 109.5
H(40) C(24) H(42) 109.5
H(41) C(24) H(42) 109.5
P(2) C(25) H(43) 109.5
P(2) C(25) H(44) 109.4
P(2) C(25) H(45) 109.5
H(43) C(25) H(44) 109.5
H(43) C(25) H(45) 109.5
H(44) C(25) H(45) 109.5
P(2) C(26) H(46) 109.5
P(2) C(26) H(47) 109.5
P(2) C(26) H(48) 109.5
H(46) C(26) H(47) 109.5
H(46) C(26) H(48) 109.5
H(47) C(26) H(48) 109.5
P(4) C(27) H(49) 109.5
P(4) C(27) H(50) 109.5
P(4) C(27) H(51) 109.5
H(49) C(27) H(50) 109.5
H(49) C(27) H(51) 109.5
H(50) C(27) H(51) 109.5
P(4) C(28) H(52) 109.5
P(4) C(28) H(53) 109.5
P(4) C(28) H(54) 109.5
H(52) C(28) H(53) 109.5
H(52) C(28) H(54) 109.5
H(53) C(28) H(54) 109.5
Cl(3) C(31) H(55) 109.2
Cl(3) C(31) H(56) 109.2
Cl(4) C(31) H(55) 109.2
Cl(4) C(31) H(56) 109.2
H(55) C(31) H(56) 109.5
Cl(5) C(32) H(57) 108.4
Cl(5) C(32) H(58) 108.4
Cl(6) C(32) H(57) 108.4
Cl(6) C(32) H(58) 108.4
H(57) C(32) H(58) 109.5

loop_
_geom_bond_atom_site_label_1
_geom_bond_atom_site_label_2
_geom_bond_distance
Ru(1) Cl(1) 2.4030(11)
Ru(1) Cl(2) 2.4091(12)
Ru(1) P(1) 2.3829(12)
Ru(1) P(3) 2.3846(13)
Ru(1) C(1) 2.236(5)
Ru(1) C(2) 2.215(5)
Ru(1) C(3) 2.254(5)
Ru(1) C(4) 2.292(5)
Ru(1) C(5) 2.315(5)
Ru(2) Cl(2) 2.4431(15)
Ru(2) P(2) 2.2928(12)
Ru(2) P(4) 2.2998(10)
Ru(2) C(11) 2.183(6)
Ru(2) C(12) 2.219(4)
Ru(2) C(13) 2.224(4)
Ru(2) C(14) 2.246(4)
Ru(2) C(15) 2.187(5)
Cl(3) C(31) 1.746(5)
Cl(4) C(31) 1.762(6)
Cl(5) C(32) 1.724(7)
Cl(6) C(32) 1.722(6)
S(1) O(4) 1.426(3)
S(1) O(5) 1.426(4)
S(1) O(6) 1.430(4)
S(1) C(30) 1.796(6)
S(2) O(1) 1.428(4)
S(2) O(2) 1.412(6)
S(2) O(3) 1.432(3)
S(2) C(29) 1.788(5)
P(1) P(2) 2.235(2)
P(1) C(21) 1.814(5)
P(1) C(22) 1.820(4)
P(2) C(25) 1.815(5)
P(2) C(26) 1.825(4)
P(3) P(4) 2.234(2)
P(3) C(23) 1.813(5)
P(3) C(24) 1.811(4)
P(4) C(27) 1.821(5)
P(4) C(28) 1.816(5)
F(1) C(29) 1.341(9)
F(2) C(29) 1.319(6)
F(3) C(29) 1.293(7)
F(4) C(30) 1.337(5)
F(5) C(30) 1.312(8)
F(6) C(30) 1.326(6)
C(1) C(2) 1.443(5)
C(1) C(5) 1.418(6)
C(1) C(6) 1.495(5)
C(2) C(3) 1.422(5)
C(2) C(7) 1.490(6)
C(3) C(4) 1.423(6)
C(3) C(8) 1.478(6)
C(4) C(5) 1.424(5)
C(4) C(9) 1.481(6)
C(5) C(10) 1.486(6)
C(11) C(12) 1.431(7)
C(11) C(15) 1.428(6)
C(11) C(16) 1.490(7)
C(12) C(13) 1.425(6)
C(12) C(17) 1.509(6)
C(13) C(14) 1.412(6)
C(13) C(18) 1.504(8)
C(14) C(15) 1.443(7)
C(14) C(19) 1.489(6)
C(15) C(20) 1.501(8)
C(6) H(1) 0.950
C(6) H(2) 0.950
C(6) H(3) 0.950
C(7) H(4) 0.950
C(7) H(5) 0.950
C(7) H(6) 0.950
C(8) H(7) 0.950
C(8) H(8) 0.950
C(8) H(9) 0.950
C(9) H(10) 0.950
C(9) H(11) 0.950
C(9) H(12) 0.950
C(10) H(13) 0.950
C(10) H(14) 0.950
C(10) H(15) 0.950
C(16) H(16) 0.950
C(16) H(17) 0.950
C(16) H(18) 0.950
C(17) H(19) 0.950
C(17) H(20) 0.950
C(17) H(21) 0.950
C(18) H(22) 0.950
C(18) H(23) 0.950
C(18) H(24) 0.950
C(19) H(25) 0.950
C(19) H(26) 0.950
C(19) H(27) 0.950
C(20) H(28) 0.950
C(20) H(29) 0.950
C(20) H(30) 0.950
C(21) H(31) 0.950
C(21) H(32) 0.950
C(21) H(33) 0.950
C(22) H(34) 0.950
C(22) H(35) 0.950
C(22) H(36) 0.950
C(23) H(37) 0.950
C(23) H(38) 0.950
C(23) H(39) 0.950
C(24) H(40) 0.950
C(24) H(41) 0.950
C(24) H(42) 0.950
C(25) H(43) 0.950
C(25) H(44) 0.950
C(25) H(45) 0.950
C(26) H(46) 0.950
C(26) H(47) 0.950
C(26) H(48) 0.950
C(27) H(49) 0.950
C(27) H(50) 0.950
C(27) H(51) 0.950
C(28) H(52) 0.950
C(28) H(53) 0.950
C(28) H(54) 0.950
C(31) H(55) 0.950
C(31) H(56) 0.950
C(32) H(57) 0.950
C(32) H(58) 0.950

loop_
_geom_contact_atom_site_label_1
_geom_contact_atom_site_label_2
_geom_contact_distance
Ru(1) Ru(2) 4.0718(6)

loop_
_geom_torsion_atom_site_label_1
_geom_torsion_atom_site_label_2
_geom_torsion_atom_site_label_3
_geom_torsion_atom_site_label_4
_geom_torsion
Cl(1) Ru(1) Cl(2) Ru(2) 0.46(6)
Cl(1) Ru(1) P(1) P(2) -81.80(6)
Cl(1) Ru(1) P(1) C(21) 42.8(2)
Cl(1) Ru(1) P(1) C(22) 164.0(2)
Cl(1) Ru(1) P(3) P(4) 79.83(6)
Cl(1) Ru(1) P(3) C(23) -165.3(2)
Cl(1) Ru(1) P(3) C(24) -43.3(2)
Cl(1) Ru(1) C(1) C(2) 103.9(2)
Cl(1) Ru(1) C(1) C(5) -12.1(3)
Cl(1) Ru(1) C(1) C(6) -137.6(3)
Cl(1) Ru(1) C(2) C(1) -120.3(2)
Cl(1) Ru(1) C(2) C(3) -4.5(3)
Cl(1) Ru(1) C(2) C(7) 120.4(3)
Cl(1) Ru(1) C(3) C(2) 176.8(2)
Cl(1) Ru(1) C(3) C(4) -66.7(2)
Cl(1) Ru(1) C(3) C(8) 54.4(4)
Cl(1) Ru(1) C(4) C(3) 113.6(2)
Cl(1) Ru(1) C(4) C(5) -128.3(2)
Cl(1) Ru(1) C(4) C(9) -5.8(3)
Cl(1) Ru(1) C(5) C(1) 172.2(2)
Cl(1) Ru(1) C(5) C(4) 53.8(2)
Cl(1) Ru(1) C(5) C(10) -65.9(4)
Cl(2) Ru(1) P(1) P(2) 53.34(5)
Cl(2) Ru(1) P(1) C(21) 178.0(2)
Cl(2) Ru(1) P(1) C(22) -60.8(2)
P(1) Ru(1) Cl(2) Ru(2) -62.15(4)
Cl(2) Ru(1) P(3) P(4) -55.59(5)
Cl(2) Ru(1) P(3) C(23) 59.3(2)
Cl(2) Ru(1) P(3) C(24) -178.7(2)
P(3) Ru(1) Cl(2) Ru(2) 62.45(5)
Cl(2) Ru(1) C(1) C(2) -96.1(2)
Cl(2) Ru(1) C(1) C(5) 147.9(2)
Cl(2) Ru(1) C(1) C(6) 22.4(3)
C(1) Ru(1) Cl(2) Ru(2) -163.50(12)
Cl(2) Ru(1) C(2) C(1) 83.5(2)
Cl(2) Ru(1) C(2) C(3) -160.7(2)
Cl(2) Ru(1) C(2) C(7) -35.8(3)
C(2) Ru(1) Cl(2) Ru(2) 158.90(11)
Cl(2) Ru(1) C(3) C(2) 24.2(3)
Cl(2) Ru(1) C(3) C(4) 140.79(19)
Cl(2) Ru(1) C(3) C(8) -98.1(3)
C(3) Ru(1) Cl(2) Ru(2) 144.55(14)
Cl(2) Ru(1) C(4) C(3) -73.5(2)
Cl(2) Ru(1) C(4) C(5) 44.6(3)
Cl(2) Ru(1) C(4) C(9) 167.2(2)
C(4) Ru(1) Cl(2) Ru(2) -170.51(19)
Cl(2) Ru(1) C(5) C(1) -36.7(2)
Cl(2) Ru(1) C(5) C(4) -155.1(2)
Cl(2) Ru(1) C(5) C(10) 85.2(4)
C(5) Ru(1) Cl(2) Ru(2) -142.75(13)
P(1) Ru(1) P(3) P(4) 9.86(7)
P(1) Ru(1) P(3) C(23) 124.7(2)
P(1) Ru(1) P(3) C(24) -113.2(2)
P(3) Ru(1) P(1) P(2) -11.93(6)
P(3) Ru(1) P(1) C(21) 112.7(2)
P(3) Ru(1) P(1) C(22) -126.1(2)
P(1) Ru(1) C(1) C(2) -171.5(2)
P(1) Ru(1) C(1) C(5) 72.5(2)
P(1) Ru(1) C(1) C(6) -53.1(4)
C(1) Ru(1) P(1) P(2) 137.92(13)
C(1) Ru(1) P(1) C(21) -97.4(2)
C(1) Ru(1) P(1) C(22) 23.7(2)
P(1) Ru(1) C(2) C(1) 12.4(3)
P(1) Ru(1) C(2) C(3) 128.2(2)
P(1) Ru(1) C(2) C(7) -106.9(3)
C(2) Ru(1) P(1) P(2) 130.2(2)
C(2) Ru(1) P(1) C(21) -105.1(3)
C(2) Ru(1) P(1) C(22) 16.0(3)
P(1) Ru(1) C(3) C(2) -102.1(2)
P(1) Ru(1) C(3) C(4) 14.5(3)
P(1) Ru(1) C(3) C(8) 135.6(3)
C(3) Ru(1) P(1) P(2) -168.68(19)
C(3) Ru(1) P(1) C(21) -44.0(3)
C(3) Ru(1) P(1) C(22) 77.1(2)
P(1) Ru(1) C(4) C(3) -171.6(2)
P(1) Ru(1) C(4) C(5) -53.5(2)
P(1) Ru(1) C(4) C(9) 69.0(3)
C(4) Ru(1) P(1) P(2) -159.50(11)
C(4) Ru(1) P(1) C(21) -34.9(2)
C(4) Ru(1) P(1) C(22) 86.3(2)
P(1) Ru(1) C(5) C(1) -110.2(2)
P(1) Ru(1) C(5) C(4) 131.5(2)
P(1) Ru(1) C(5) C(10) 11.7(4)
C(5) Ru(1) P(1) P(2) 172.27(10)
C(5) Ru(1) P(1) C(21) -63.1(2)
C(5) Ru(1) P(1) C(22) 58.1(2)
P(3) Ru(1) C(1) C(2) -27.6(3)
P(3) Ru(1) C(1) C(5) -143.6(2)
P(3) Ru(1) C(1) C(6) 90.8(4)
C(1) Ru(1) P(3) P(4) -128.90(17)
C(1) Ru(1) P(3) C(23) -14.0(3)
C(1) Ru(1) P(3) C(24) 108.0(3)
P(3) Ru(1) C(2) C(1) 159.5(2)
P(3) Ru(1) C(2) C(3) -84.7(2)
P(3) Ru(1) C(2) C(7) 40.2(3)
C(2) Ru(1) P(3) P(4) -145.54(12)
C(2) Ru(1) P(3) C(23) -30.7(2)
C(2) Ru(1) P(3) C(24) 91.4(3)
P(3) Ru(1) C(3) C(2) 98.2(2)
P(3) Ru(1) C(3) C(4) -145.2(2)
P(3) Ru(1) C(3) C(8) -24.1(3)
C(3) Ru(1) P(3) P(4) 177.51(11)
C(3) Ru(1) P(3) C(23) -67.6(2)
C(3) Ru(1) P(3) C(24) 54.4(3)
P(3) Ru(1) C(4) C(3) 41.8(2)
P(3) Ru(1) C(4) C(5) 159.9(2)
P(3) Ru(1) C(4) C(9) -77.6(4)
C(4) Ru(1) P(3) P(4) 154.16(13)
C(4) Ru(1) P(3) C(23) -91.0(2)
C(4) Ru(1) P(3) C(24) 31.1(3)
P(3) Ru(1) C(5) C(1) 77.9(3)
P(3) Ru(1) C(5) C(4) -40.4(3)
P(3) Ru(1) C(5) C(10) -160.2(3)
C(5) Ru(1) P(3) P(4) -179.4(2)
C(5) Ru(1) P(3) C(23) -64.5(3)
C(5) Ru(1) P(3) C(24) 57.5(3)
C(1) Ru(1) C(2) C(3) 115.8(4)
C(1) Ru(1) C(2) C(7) -119.3(5)
C(2) Ru(1) C(1) C(5) -116.0(4)
C(2) Ru(1) C(1) C(6) 118.4(5)
C(1) Ru(1) C(3) C(2) -38.7(2)
C(1) Ru(1) C(3) C(4) 77.9(2)
C(1) Ru(1) C(3) C(8) -161.1(4)
C(3) Ru(1) C(1) C(2) 37.9(2)
C(3) Ru(1) C(1) C(5) -78.1(2)
C(3) Ru(1) C(1) C(6) 156.4(4)
C(1) Ru(1) C(4) C(3) -81.5(2)
C(1) Ru(1) C(4) C(5) 36.6(2)
C(1) Ru(1) C(4) C(9) 159.1(4)
C(4) Ru(1) C(1) C(2) 79.7(2)
C(4) Ru(1) C(1) C(5) -36.3(2)
C(4) Ru(1) C(1) C(6) -161.9(4)
C(1) Ru(1) C(5) C(4) -118.3(3)
C(1) Ru(1) C(5) C(10) 121.9(5)
C(5) Ru(1) C(1) C(2) 116.0(4)
C(5) Ru(1) C(1) C(6) -125.5(5)
C(2) Ru(1) C(3) C(4) 116.6(3)
C(2) Ru(1) C(3) C(8) -122.4(5)
C(3) Ru(1) C(2) C(1) -115.8(4)
C(3) Ru(1) C(2) C(7) 124.9(4)
C(2) Ru(1) C(4) C(3) -38.0(2)
C(2) Ru(1) C(4) C(5) 80.1(2)
C(2) Ru(1) C(4) C(9) -157.4(4)
C(4) Ru(1) C(2) C(1) -78.5(2)
C(4) Ru(1) C(2) C(3) 37.3(2)
C(4) Ru(1) C(2) C(7) 162.2(4)
C(2) Ru(1) C(5) C(1) 38.9(2)
C(2) Ru(1) C(5) C(4) -79.5(2)
C(2) Ru(1) C(5) C(10) 160.8(4)
C(5) Ru(1) C(2) C(1) -37.2(2)
C(5) Ru(1) C(2) C(3) 78.6(2)
C(5) Ru(1) C(2) C(7) -156.5(4)
C(3) Ru(1) C(4) C(5) 118.1(3)
C(3) Ru(1) C(4) C(9) -119.4(4)
C(4) Ru(1) C(3) C(2) -116.6(3)
C(4) Ru(1) C(3) C(8) 121.1(4)
C(3) Ru(1) C(5) C(1) 81.4(2)
C(3) Ru(1) C(5) C(4) -36.9(2)
C(3) Ru(1) C(5) C(10) -156.6(4)
C(5) Ru(1) C(3) C(2) -80.2(2)
C(5) Ru(1) C(3) C(4) 36.4(2)
C(5) Ru(1) C(3) C(8) 157.5(4)
C(4) Ru(1) C(5) C(1) 118.3(3)
C(4) Ru(1) C(5) C(10) -119.8(5)
C(5) Ru(1) C(4) C(3) -118.1(3)
C(5) Ru(1) C(4) C(9) 122.5(5)
Cl(2) Ru(2) P(2) P(1) -5.30(5)
Cl(2) Ru(2) P(2) C(25) 108.2(2)
Cl(2) Ru(2) P(2) C(26) -126.9(2)
P(2) Ru(2) Cl(2) Ru(1) 47.75(4)
Cl(2) Ru(2) P(4) P(3) 2.39(5)
Cl(2) Ru(2) P(4) C(27) -111.8(2)
Cl(2) Ru(2) P(4) C(28) 124.4(2)
P(4) Ru(2) Cl(2) Ru(1) -45.97(4)
Cl(2) Ru(2) C(11) C(12) -7.3(3)
Cl(2) Ru(2) C(11) C(15) -124.1(2)
Cl(2) Ru(2) C(11) C(16) 118.5(4)
C(11) Ru(2) Cl(2) Ru(1) -142.96(17)
Cl(2) Ru(2) C(12) C(11) 175.4(2)
Cl(2) Ru(2) C(12) C(13) -67.6(3)
Cl(2) Ru(2) C(12) C(17) 52.8(4)
C(12) Ru(2) Cl(2) Ru(1) -147.61(11)
Cl(2) Ru(2) C(13) C(12) 116.6(3)
Cl(2) Ru(2) C(13) C(14) -124.2(3)
Cl(2) Ru(2) C(13) C(18) -3.0(3)
C(13) Ru(2) Cl(2) Ru(1) 178.21(12)
Cl(2) Ru(2) C(14) C(13) 60.9(3)
Cl(2) Ru(2) C(14) C(15) 178.2(2)
Cl(2) Ru(2) C(14) C(19) -58.9(5)
C(14) Ru(2) Cl(2) Ru(1) 146.62(12)
Cl(2) Ru(2) C(15) C(11) 113.8(2)
Cl(2) Ru(2) C(15) C(14) -3.1(3)
Cl(2) Ru(2) C(15) C(20) -125.5(3)
C(15) Ru(2) Cl(2) Ru(1) 148.7(2)
P(2) Ru(2) P(4) P(3) -85.52(6)
P(2) Ru(2) P(4) C(27) 160.3(2)
P(2) Ru(2) P(4) C(28) 36.5(2)
P(4) Ru(2) P(2) P(1) 82.72(6)
P(4) Ru(2) P(2) C(25) -163.8(2)
P(4) Ru(2) P(2) C(26) -38.9(2)
P(2) Ru(2) C(11) C(12) 158.92(19)
P(2) Ru(2) C(11) C(15) 42.1(2)
P(2) Ru(2) C(11) C(16) -75.3(5)
C(11) Ru(2) P(2) P(1) -176.99(13)
C(11) Ru(2) P(2) C(25) -63.5(3)
C(11) Ru(2) P(2) C(26) 61.4(3)
P(2) Ru(2) C(12) C(11) -55.7(4)
P(2) Ru(2) C(12) C(13) 61.3(6)
P(2) Ru(2) C(12) C(17) -178.3(3)
C(12) Ru(2) P(2) P(1) -136.4(4)
C(12) Ru(2) P(2) C(25) -22.9(5)
C(12) Ru(2) P(2) C(26) 101.9(4)
P(2) Ru(2) C(13) C(12) -157.0(2)
P(2) Ru(2) C(13) C(14) -37.7(4)
P(2) Ru(2) C(13) C(18) 83.4(4)
C(13) Ru(2) P(2) P(1) -92.1(2)
C(13) Ru(2) P(2) C(25) 21.4(3)
C(13) Ru(2) P(2) C(26) 146.3(3)
P(2) Ru(2) C(14) C(13) 151.8(3)
P(2) Ru(2) C(14) C(15) -90.8(2)
P(2) Ru(2) C(14) C(19) 32.1(5)
C(14) Ru(2) P(2) P(1) -113.90(16)
C(14) Ru(2) P(2) C(25) -0.4(3)
C(14) Ru(2) P(2) C(26) 124.5(3)
P(2) Ru(2) C(15) C(11) -148.1(2)
P(2) Ru(2) C(15) C(14) 94.9(2)
P(2) Ru(2) C(15) C(20) -27.4(4)
C(15) Ru(2) P(2) P(1) -152.28(13)
C(15) Ru(2) P(2) C(25) -38.8(2)
C(15) Ru(2) P(2) C(26) 86.1(3)
P(4) Ru(2) C(11) C(12) -101.8(2)
P(4) Ru(2) C(11) C(15) 141.4(2)
P(4) Ru(2) C(11) C(16) 24.0(5)
C(11) Ru(2) P(4) P(3) 145.06(14)
C(11) Ru(2) P(4) C(27) 30.9(3)
C(11) Ru(2) P(4) C(28) -92.9(3)
P(4) Ru(2) C(12) C(11) 84.2(2)
P(4) Ru(2) C(12) C(13) -158.8(3)
P(4) Ru(2) C(12) C(17) -38.4(5)
C(12) Ru(2) P(4) P(3) 107.15(16)
C(12) Ru(2) P(4) C(27) -7.0(3)
C(12) Ru(2) P(4) C(28) -130.8(3)
P(4) Ru(2) C(13) C(12) 30.5(4)
P(4) Ru(2) C(13) C(14) 149.7(2)
P(4) Ru(2) C(13) C(18) -89.2(4)
C(13) Ru(2) P(4) P(3) 88.8(2)
C(13) Ru(2) P(4) C(27) -25.3(3)
C(13) Ru(2) P(4) C(28) -149.2(3)
P(4) Ru(2) C(14) C(13) -81.4(5)
P(4) Ru(2) C(14) C(15) 35.9(4)
P(4) Ru(2) C(14) C(19) 158.8(3)
C(14) Ru(2) P(4) P(3) 147.0(3)
C(14) Ru(2) P(4) C(27) 32.8(4)
C(14) Ru(2) P(4) C(28) -91.0(4)
P(4) Ru(2) C(15) C(11) -48.4(2)
P(4) Ru(2) C(15) C(14) -165.4(2)
P(4) Ru(2) C(15) C(20) 72.3(4)
C(15) Ru(2) P(4) P(3) 172.75(14)
C(15) Ru(2) P(4) C(27) 58.6(3)
C(15) Ru(2) P(4) C(28) -65.2(3)
C(11) Ru(2) C(12) C(13) 117.0(4)
C(11) Ru(2) C(12) C(17) -122.6(5)
C(12) Ru(2) C(11) C(15) -116.8(3)
C(12) Ru(2) C(11) C(16) 125.8(5)
C(11) Ru(2) C(13) C(12) -38.0(3)
C(11) Ru(2) C(13) C(14) 81.2(3)
C(11) Ru(2) C(13) C(18) -157.7(4)
C(13) Ru(2) C(11) C(12) 37.5(2)
C(13) Ru(2) C(11) C(15) -79.3(2)
C(13) Ru(2) C(11) C(16) 163.3(5)
C(11) Ru(2) C(14) C(13) -79.3(3)
C(11) Ru(2) C(14) C(15) 38.0(2)
C(11) Ru(2) C(14) C(19) 160.9(6)
C(14) Ru(2) C(11) C(12) 79.0(2)
C(14) Ru(2) C(11) C(15) -37.8(2)
C(14) Ru(2) C(11) C(16) -155.2(5)
C(11) Ru(2) C(15) C(14) -117.0(3)
C(11) Ru(2) C(15) C(20) 120.7(5)
C(15) Ru(2) C(11) C(12) 116.8(3)
C(15) Ru(2) C(11) C(16) -117.4(6)
C(12) Ru(2) C(13) C(14) 119.2(5)
C(12) Ru(2) C(13) C(18) -119.7(5)
C(13) Ru(2) C(12) C(11) -117.0(4)
C(13) Ru(2) C(12) C(17) 120.4(6)
C(12) Ru(2) C(14) C(13) -36.6(3)
C(12) Ru(2) C(14) C(15) 80.7(3)
C(12) Ru(2) C(14) C(19) -156.4(6)
C(14) Ru(2) C(12) C(11) -80.9(2)
C(14) Ru(2) C(12) C(13) 36.1(3)
C(14) Ru(2) C(12) C(17) 156.5(5)
C(12) Ru(2) C(15) C(11) 37.9(2)
C(12) Ru(2) C(15) C(14) -79.1(2)
C(12) Ru(2) C(15) C(20) 158.6(5)
C(15) Ru(2) C(12) C(11) -38.1(2)
C(15) Ru(2) C(12) C(13) 78.9(3)
C(15) Ru(2) C(12) C(17) -160.7(5)
C(13) Ru(2) C(14) C(15) 117.3(4)
C(13) Ru(2) C(14) C(19) -119.8(7)
C(14) Ru(2) C(13) C(12) -119.2(5)
C(14) Ru(2) C(13) C(18) 121.1(5)
C(13) Ru(2) C(15) C(11) 80.1(2)
C(13) Ru(2) C(15) C(14) -36.9(2)
C(13) Ru(2) C(15) C(20) -159.2(5)
C(15) Ru(2) C(13) C(12) -81.2(3)
C(15) Ru(2) C(13) C(14) 38.0(3)
C(15) Ru(2) C(13) C(18) 159.2(4)
C(14) Ru(2) C(15) C(11) 117.0(3)
C(14) Ru(2) C(15) C(20) -122.3(5)
C(15) Ru(2) C(14) C(13) -117.3(4)
C(15) Ru(2) C(14) C(19) 122.9(6)
O(4) S(1) C(30) F(4) -177.2(4)
O(4) S(1) C(30) F(5) 61.7(4)
O(4) S(1) C(30) F(6) -59.3(4)
O(5) S(1) C(30) F(4) 62.8(4)
O(5) S(1) C(30) F(5) -58.3(4)
O(5) S(1) C(30) F(6) -179.3(3)
O(6) S(1) C(30) F(4) -56.2(4)
O(6) S(1) C(30) F(5) -177.3(4)
O(6) S(1) C(30) F(6) 61.7(3)
O(1) S(2) C(29) F(1) 60.3(4)
O(1) S(2) C(29) F(2) -58.8(6)
O(1) S(2) C(29) F(3) 178.7(5)
O(2) S(2) C(29) F(1) -179.7(3)
O(2) S(2) C(29) F(2) 61.1(5)
O(2) S(2) C(29) F(3) -61.4(5)
O(3) S(2) C(29) F(1) -60.2(4)
O(3) S(2) C(29) F(2) -179.4(5)
O(3) S(2) C(29) F(3) 58.2(6)
Ru(1) P(1) P(2) Ru(2) -36.09(6)
Ru(1) P(1) P(2) C(25) -160.90(16)
Ru(1) P(1) P(2) C(26) 98.42(17)
C(21) P(1) P(2) Ru(2) -167.01(17)
C(21) P(1) P(2) C(25) 68.2(2)
C(21) P(1) P(2) C(26) -32.5(2)
C(22) P(1) P(2) Ru(2) 86.17(18)
C(22) P(1) P(2) C(25) -38.6(2)
C(22) P(1) P(2) C(26) -139.3(2)
Ru(1) P(3) P(4) Ru(2) 39.97(7)
Ru(1) P(3) P(4) C(27) 165.04(16)
Ru(1) P(3) P(4) C(28) -95.50(17)
C(23) P(3) P(4) Ru(2) -83.24(17)
C(23) P(3) P(4) C(27) 41.8(2)
C(23) P(3) P(4) C(28) 141.3(2)
C(24) P(3) P(4) Ru(2) 170.62(19)
C(24) P(3) P(4) C(27) -64.3(2)
C(24) P(3) P(4) C(28) 35.2(2)
Ru(1) C(1) C(2) C(3) -64.6(4)
Ru(1) C(1) C(2) C(7) 129.1(6)
Ru(1) C(1) C(5) C(4) 60.9(4)
Ru(1) C(1) C(5) C(10) -132.6(6)
C(2) C(1) C(5) Ru(1) -62.9(4)
C(2) C(1) C(5) C(4) -2.0(6)
C(2) C(1) C(5) C(10) 164.5(6)
C(5) C(1) C(2) Ru(1) 65.9(4)
C(5) C(1) C(2) C(3) 1.3(6)
C(5) C(1) C(2) C(7) -165.0(5)
C(6) C(1) C(2) Ru(1) -125.0(6)
C(6) C(1) C(2) C(3) 170.3(5)
C(6) C(1) C(2) C(7) 4.1(9)
C(6) C(1) C(5) Ru(1) 128.4(6)
C(6) C(1) C(5) C(4) -170.7(5)
C(6) C(1) C(5) C(10) -4.2(10)
Ru(1) C(2) C(3) C(4) -64.0(4)
Ru(1) C(2) C(3) C(8) 127.1(6)
C(1) C(2) C(3) Ru(1) 63.9(4)
C(1) C(2) C(3) C(4) -0.1(5)
C(1) C(2) C(3) C(8) -169.0(5)
C(7) C(2) C(3) Ru(1) -130.4(6)
C(7) C(2) C(3) C(4) 165.6(6)
C(7) C(2) C(3) C(8) -3.3(10)
Ru(1) C(3) C(4) C(5) -63.0(4)
Ru(1) C(3) C(4) C(9) 125.0(6)
C(2) C(3) C(4) Ru(1) 61.9(4)
C(2) C(3) C(4) C(5) -1.2(6)
C(2) C(3) C(4) C(9) -173.2(5)
C(8) C(3) C(4) Ru(1) -128.8(5)
C(8) C(3) C(4) C(5) 168.1(5)
C(8) C(3) C(4) C(9) -3.9(9)
Ru(1) C(4) C(5) C(1) -59.4(4)
Ru(1) C(4) C(5) C(10) 133.5(5)
C(3) C(4) C(5) Ru(1) 61.4(4)
C(3) C(4) C(5) C(1) 2.0(6)
C(3) C(4) C(5) C(10) -165.0(5)
C(9) C(4) C(5) Ru(1) -126.7(6)
C(9) C(4) C(5) C(1) 173.9(6)
C(9) C(4) C(5) C(10) 6.8(9)
Ru(2) C(11) C(12) C(13) -62.1(3)
Ru(2) C(11) C(12) C(17) 125.7(5)
Ru(2) C(11) C(15) C(14) 64.0(3)
Ru(2) C(11) C(15) C(20) -125.8(4)
C(12) C(11) C(15) Ru(2) -63.4(3)
C(12) C(11) C(15) C(14) 0.6(5)
C(12) C(11) C(15) C(20) 170.8(4)
C(15) C(11) C(12) Ru(2) 62.6(3)
C(15) C(11) C(12) C(13) 0.5(5)
C(15) C(11) C(12) C(17) -171.7(5)
C(16) C(11) C(12) Ru(2) -130.4(5)
C(16) C(11) C(12) C(13) 167.5(5)
C(16) C(11) C(12) C(17) -4.7(8)
C(16) C(11) C(15) Ru(2) 128.7(4)
C(16) C(11) C(15) C(14) -167.3(4)
C(16) C(11) C(15) C(20) 3.0(7)
Ru(2) C(12) C(13) C(14) -62.3(3)
Ru(2) C(12) C(13) C(18) 121.5(5)
C(11) C(12) C(13) Ru(2) 60.9(3)
C(11) C(12) C(13) C(14) -1.4(5)
C(11) C(12) C(13) C(18) -177.6(4)
C(17) C(12) C(13) Ru(2) -126.6(5)
C(17) C(12) C(13) C(14) 171.1(5)
C(17) C(12) C(13) C(18) -5.2(8)
Ru(2) C(13) C(14) C(15) -59.8(3)
Ru(2) C(13) C(14) C(19) 131.2(5)
C(12) C(13) C(14) Ru(2) 61.5(3)
C(12) C(13) C(14) C(15) 1.7(5)
C(12) C(13) C(14) C(19) -167.3(5)
C(18) C(13) C(14) Ru(2) -122.3(5)
C(18) C(13) C(14) C(15) 177.9(4)
C(18) C(13) C(14) C(19) 8.9(8)
Ru(2) C(14) C(15) C(11) -62.4(3)
Ru(2) C(14) C(15) C(20) 127.3(5)
C(13) C(14) C(15) Ru(2) 61.0(3)
C(13) C(14) C(15) C(11) -1.4(5)
C(13) C(14) C(15) C(20) -171.7(4)
C(19) C(14) C(15) Ru(2) -130.4(5)
C(19) C(14) C(15) C(11) 167.1(4)
C(19) C(14) C(15) C(20) -3.1(8)
